data_2224920
loop_
_publ_author_name
'Hasanudin, Noorhafizah'
'Abdul Rahim, Aisyah Saad'
'Muhamad Salhimi, Salizawati'
'Goh, Jia Hao'
'Fun, Hoong-Kun'

_publ_section_title
;Dimethylammonium
 5,5-dimethyl-3-oxo-2-(3,3,6,6-tetramethyl-1,8-dioxo-2,3,4,5,6,7,8,9-octahydro-1<i>H</i>-xanthen-9-yl)cyclohex-1-enolate
 9-(2-hydroxy-4,4-dimethyl-6-oxocyclohex-1-enyl)-3,3,6,6-tetramethyl-3,4,5,6,7,9-hexahydro-1<i>H</i>-xanthene-1,8(2<i>H</i>)-dione
 <i>n</i>-hexane hemisolvate monohydrate
;
_journal_coeditor_code CI5021
_journal_issue 2
_journal_name_full 'Acta Crystallographica Section E'
_journal_page_first o470
_journal_page_last o471
_journal_paper_doi 10.1107/S1600536810003107
_journal_volume 66
_journal_year 2010
_chemical_formula_iupac 'C2 H8 N +, C25 H31 O5 -, C25 H32 O5, 0.5C6 H14, H2 O'
_chemical_formula_moiety 'C2 H8 N +, C25 H31 O5 -, C25 H32 O5, 0.5C6 H14, H2 O'
_chemical_formula_sum 'C55 H80 N O11'
_chemical_formula_weight 931.20
_chemical_name_systematic
;
Dimethylammonium
5,5-dimethyl-3-oxo-2-(3,3,6,6-tetramethyl-1,8-dioxo-2,3,4,5,6,7,8,9-\
octahydro-1<i>H</i>-xanthen-9-yl)cyclohex-1-enolate
9-(2-hydroxy-4,4-dimethyl-6-oxocyclohex-1-enyl)-3,3,6,6-tetramethyl-\
3,4,5,6,7,9-hexahydro-1<i>H</i>-xanthene-1,8(2<i>H</i>)-dione <i>n</i>-hexane
hemisolvate monohydrate
;
_space_group_IT_number 33
_symmetry_cell_setting orthorhombic
_symmetry_space_group_name_Hall 'P 2c -2n'
_symmetry_space_group_name_H-M 'P n a 21'
_atom_sites_solution_hydrogens geom
_atom_sites_solution_primary direct
_atom_sites_solution_secondary difmap
_audit_creation_method SHELXL-97
_cell_angle_alpha 90.00
_cell_angle_beta 90.00
_cell_angle_gamma 90.00
_cell_formula_units_Z 4
_cell_length_a 11.2438(2)
_cell_length_b 20.1671(3)
_cell_length_c 23.6474(3)
_cell_measurement_reflns_used 8018
_cell_measurement_temperature 100.00(10)
_cell_measurement_theta_max 27.77
_cell_measurement_theta_min 2.25
_cell_volume 5362.16(14)
_computing_cell_refinement 'SAINT (Bruker, 2009)'
_computing_data_collection 'APEX2 (Bruker, 2009)'
_computing_data_reduction 'SAINT (Bruker, 2009)'
_computing_molecular_graphics 'SHELXTL (Sheldrick, 2008)'
_computing_publication_material 'SHELXTL (Sheldrick, 2008) and PLATON (Spek, 2009)'
_computing_structure_refinement 'SHELXTL (Sheldrick, 2008)'
_computing_structure_solution 'SHELXTL (Sheldrick, 2008)'
_diffrn_ambient_temperature 100.00(10)
_diffrn_measured_fraction_theta_full 0.999
_diffrn_measured_fraction_theta_max 0.999
_diffrn_measurement_device_type
;
Bruker SMART APEXII CCD area-detector diffractometer
;
_diffrn_measurement_method '\f and \w scans'
_diffrn_radiation_monochromator graphite
_diffrn_radiation_source 'fine-focus sealed tube'
_diffrn_radiation_type MoK\a
_diffrn_radiation_wavelength 0.71073
_diffrn_reflns_av_R_equivalents 0.0395
_diffrn_reflns_av_sigmaI/netI 0.0436
_diffrn_reflns_limit_h_max 15
_diffrn_reflns_limit_h_min -15
_diffrn_reflns_limit_k_max 28
_diffrn_reflns_limit_k_min -24
_diffrn_reflns_limit_l_max 23
_diffrn_reflns_limit_l_min -33
_diffrn_reflns_number 31958
_diffrn_reflns_theta_full 30.06
_diffrn_reflns_theta_max 30.06
_diffrn_reflns_theta_min 2.07
_diffrn_standards_number 0
_exptl_absorpt_coefficient_mu 0.079
_exptl_absorpt_correction_T_max 0.9844
_exptl_absorpt_correction_T_min 0.9627
_exptl_absorpt_correction_type multi-scan
_exptl_absorpt_process_details '(<i>SADABS</i>; Bruker, 2009)'
_exptl_crystal_colour green
_exptl_crystal_density_diffrn 1.153
_exptl_crystal_density_method 'not measured'
_exptl_crystal_description Block
_exptl_crystal_F_000 2020
_exptl_crystal_size_max 0.484
_exptl_crystal_size_mid 0.384
_exptl_crystal_size_min 0.199
_refine_diff_density_max 0.480
_refine_diff_density_min -0.279
_refine_ls_extinction_method none
_refine_ls_goodness_of_fit_ref 1.032
_refine_ls_hydrogen_treatment constr
_refine_ls_matrix_type full
_refine_ls_number_parameters 640
_refine_ls_number_reflns 8021
_refine_ls_number_restraints 19
_refine_ls_restrained_S_all 1.032
_refine_ls_R_factor_all 0.0699
_refine_ls_R_factor_gt 0.0522
_refine_ls_shift/su_max 0.001
_refine_ls_shift/su_max_lt 0.001
_refine_ls_shift/su_mean 0.000
_refine_ls_structure_factor_coef Fsqd
_refine_ls_weighting_details 'calc w=1/[\s^2^(Fo^2^)+(0.0895P)^2^+0.2048P] where P=(Fo^2^+2Fc^2^)/3'
_refine_ls_weighting_scheme calc
_refine_ls_wR_factor_gt 0.1329
_refine_ls_wR_factor_ref 0.1450
_reflns_number_gt 6458
_reflns_number_total 8021
_reflns_threshold_expression I>2\s(I)
_cod_data_source_file ci5021.cif
_cod_data_source_block I
_cod_depositor_comments
;
The following automatic conversions were performed:
'_symmetry_cell_setting' value 'Orthorhombic' changed to 'orthorhombic'
according to '/home/saulius/struct/CIF-dictionaries/cif_core.dic'
dictionary named 'cif_core.dic' version 2.4.1 from 2010-06-29.

Automatic conversion script
Id: cif_fix_enum 1527 2010-12-29 10:47:43Z saulius 

The following automatic conversions were performed:

'_symmetry_cell_setting' value 'Orthorhombic' changed to
'orthorhombic' according to
/home/saulius/struct/CIF-dictionaries/cif_core.dic dictionary named
'cif_core.dic' version 2.4.1 from 2010-06-29.

Automatic conversion script
Id: cif_fix_values 1715 2011-07-08 13:25:40Z adriana 
;
_cod_database_code 2224920
_cod_database_fobs_code 2224920

loop_
_symmetry_equiv_pos_as_xyz
'x, y, z'
'-x, -y, z+1/2'
'x+1/2, -y+1/2, z'
'-x+1/2, y+1/2, z+1/2'

loop_
_atom_site_type_symbol
_atom_site_label
_atom_site_fract_x
_atom_site_fract_y
_atom_site_fract_z
_atom_site_U_iso_or_equiv
_atom_site_adp_type
_atom_site_calc_flag
_atom_site_refinement_flags
_atom_site_occupancy
_atom_site_disorder_assembly
_atom_site_disorder_group
O O1A 0.40532(16) 0.38960(9) 0.07400(7) 0.0230(4) Uani d . 1 . .
O O2A 0.20587(19) 0.44391(10) -0.09549(8) 0.0320(5) Uani d . 1 . .
O O3A 0.07499(18) 0.25143(9) 0.03492(8) 0.0279(4) Uani d . 1 . .
O O4A -0.05916(17) 0.36915(9) -0.03060(8) 0.0264(4) Uani d . 1 . .
O O5A 0.19677(17) 0.46088(9) 0.10553(7) 0.0239(4) Uani d . 1 . .
C C1A 0.3864(2) 0.42668(12) 0.02593(11) 0.0219(5) Uani d . 1 . .
C C2A 0.4877(2) 0.47346(13) 0.01506(11) 0.0254(5) Uani d . 1 . .
H H2A 0.5539 0.4491 -0.0011 0.030 Uiso calc R 1 . .
H H2B 0.5139 0.4925 0.0506 0.030 Uiso calc R 1 . .
C C3A 0.4517(3) 0.52930(13) -0.02534(11) 0.0254(5) Uani d . 1 . .
C C4A 0.3920(3) 0.49699(14) -0.07642(11) 0.0266(5) Uani d . 1 . .
H H4A 0.3657 0.5316 -0.1020 0.032 Uiso calc R 1 . .
H H4B 0.4505 0.4703 -0.0963 0.032 Uiso calc R 1 . .
C C5A 0.2873(2) 0.45387(12) -0.06170(11) 0.0232(5) Uani d . 1 . .
C C6A 0.2893(2) 0.41933(12) -0.00681(10) 0.0200(5) Uani d . 1 . .
C C7A 0.1862(2) 0.37597(12) 0.00998(10) 0.0194(5) Uani d . 1 . .
H H7A 0.1596 0.3519 -0.0237 0.023 Uiso calc R 1 . .
C C8A 0.2320(2) 0.32568(12) 0.05230(10) 0.0211(5) Uani d . 1 . .
C C9A 0.1683(2) 0.26346(12) 0.05998(11) 0.0218(5) Uani d . 1 . .
C C10A 0.2249(3) 0.21248(13) 0.09860(12) 0.0296(6) Uani d . 1 . .
H H10A 0.2829 0.1872 0.0772 0.035 Uiso calc R 1 . .
H H10B 0.1640 0.1819 0.1115 0.035 Uiso calc R 1 . .
C C11A 0.2865(3) 0.24320(14) 0.15039(12) 0.0286(6) Uani d . 1 . .
C C12A 0.3784(2) 0.29328(13) 0.12886(11) 0.0255(5) Uani d . 1 . .
H H12A 0.4041 0.3209 0.1602 0.031 Uiso calc R 1 . .
H H12B 0.4474 0.2694 0.1149 0.031 Uiso calc R 1 . .
C C13A 0.3317(2) 0.33670(12) 0.08282(11) 0.0217(5) Uani d . 1 . .
C C14A 0.0810(2) 0.41625(12) 0.03236(11) 0.0202(5) Uani d . 1 . .
C C15A -0.0335(2) 0.41081(11) 0.00663(10) 0.0203(5) Uani d . 1 . .
C C16A -0.1331(2) 0.45688(13) 0.02524(12) 0.0251(5) Uani d . 1 . .
H H16A -0.1869 0.4320 0.0493 0.030 Uiso calc R 1 . .
H H16B -0.1774 0.4703 -0.0080 0.030 Uiso calc R 1 . .
C C17A -0.0947(2) 0.51939(12) 0.05702(11) 0.0217(5) Uani d . 1 . .
C C18A -0.0049(2) 0.49856(13) 0.10225(11) 0.0242(5) Uani d . 1 . .
H H18A 0.0272 0.5381 0.1200 0.029 Uiso calc R 1 . .
H H18B -0.0460 0.4733 0.1312 0.029 Uiso calc R 1 . .
C C19A 0.0967(2) 0.45751(12) 0.07962(10) 0.0210(5) Uani d . 1 . .
C C20A 0.3661(3) 0.57760(14) 0.00350(13) 0.0329(6) Uani d . 1 . .
H H20A 0.3420 0.6110 -0.0231 0.049 Uiso calc R 1 . .
H H20B 0.4053 0.5982 0.0350 0.049 Uiso calc R 1 . .
H H20C 0.2975 0.5539 0.0166 0.049 Uiso calc R 1 . .
C C21A 0.5624(3) 0.56702(16) -0.04494(13) 0.0345(7) Uani d . 1 . .
H H21A 0.5401 0.5992 -0.0729 0.052 Uiso calc R 1 . .
H H21B 0.6183 0.5364 -0.0610 0.052 Uiso calc R 1 . .
H H21C 0.5980 0.5891 -0.0132 0.052 Uiso calc R 1 . .
C C22A 0.1961(3) 0.2771(2) 0.18799(13) 0.0423(8) Uani d . 1 . .
H H22A 0.1609 0.3136 0.1680 0.063 Uiso calc R 1 . .
H H22B 0.2347 0.2933 0.2215 0.063 Uiso calc R 1 . .
H H22C 0.1352 0.2460 0.1984 0.063 Uiso calc R 1 . .
C C23A 0.3510(3) 0.18878(17) 0.18375(16) 0.0439(8) Uani d . 1 . .
H H23A 0.2936 0.1590 0.1999 0.066 Uiso calc R 1 . .
H H23B 0.3972 0.2086 0.2134 0.066 Uiso calc R 1 . .
H H23C 0.4026 0.1646 0.1588 0.066 Uiso calc R 1 . .
C C24A -0.0372(3) 0.56907(14) 0.01634(12) 0.0315(6) Uani d . 1 . .
H H24A 0.0290 0.5485 -0.0023 0.047 Uiso calc R 1 . .
H H24B -0.0100 0.6070 0.0372 0.047 Uiso calc R 1 . .
H H24C -0.0946 0.5829 -0.0113 0.047 Uiso calc R 1 . .
C C25A -0.2012(3) 0.55234(16) 0.08483(13) 0.0333(6) Uani d . 1 . .
H H25A -0.2406 0.5210 0.1089 0.050 Uiso calc R 1 . .
H H25B -0.2554 0.5674 0.0562 0.050 Uiso calc R 1 . .
H H25C -0.1748 0.5895 0.1069 0.050 Uiso calc R 1 . .
O O1B -0.00738(16) 0.60448(8) 0.22261(7) 0.0212(4) Uani d . 1 . .
O O2B 0.23071(18) 0.53361(9) 0.37642(7) 0.0266(4) Uani d . 1 . .
O O3B 0.3163(2) 0.74774(11) 0.25737(9) 0.0367(5) Uani d . 1 . .
O O4B 0.44844(17) 0.61828(9) 0.33352(8) 0.0272(4) Uani d . 1 . .
O O5B 0.21200(16) 0.54438(9) 0.18264(7) 0.0230(4) Uani d . 1 . .
H H5OB 0.2192 0.5202 0.1549 0.035 Uiso calc R 1 . .
C C1B 0.0201(2) 0.56519(12) 0.26823(10) 0.0200(5) Uani d . 1 . .
C C2B -0.0728(2) 0.51373(12) 0.27835(11) 0.0229(5) Uani d . 1 . .
H H2C -0.1048 0.4992 0.2423 0.027 Uiso calc R 1 . .
H H2D -0.1373 0.5330 0.3000 0.027 Uiso calc R 1 . .
C C3B -0.0228(2) 0.45368(12) 0.31038(11) 0.0242(5) Uani d . 1 . .
C C4B 0.0443(3) 0.48012(13) 0.36252(11) 0.0254(5) Uani d . 1 . .
H H4C -0.0123 0.5009 0.3879 0.031 Uiso calc R 1 . .
H H4D 0.0801 0.4431 0.3824 0.031 Uiso calc R 1 . .
C C5B 0.1397(2) 0.52953(12) 0.34798(10) 0.0212(5) Uani d . 1 . .
C C6B 0.1197(2) 0.57298(12) 0.29920(10) 0.0193(5) Uani d . 1 . .
C C7B 0.2158(2) 0.62140(11) 0.28249(10) 0.0180(4) Uani d . 1 . .
H H7B 0.2412 0.6453 0.3165 0.022 Uiso calc R 1 . .
C C8B 0.1635(2) 0.67112(12) 0.24145(11) 0.0202(5) Uani d . 1 . .
C C9B 0.2234(3) 0.73471(13) 0.23309(12) 0.0260(5) Uani d . 1 . .
C C10B 0.1621(3) 0.78421(14) 0.19539(14) 0.0331(6) Uani d . 1 . .
H H10C 0.2203 0.8161 0.1821 0.040 Uiso calc R 1 . .
H H10D 0.1033 0.8081 0.2174 0.040 Uiso calc R 1 . .
C C11B 0.1011(3) 0.75288(15) 0.14464(14) 0.0326(6) Uani d . 1 . .
C C12B 0.0122(2) 0.70132(13) 0.16690(12) 0.0276(6) Uani d . 1 . .
H H12C -0.0578 0.7241 0.1811 0.033 Uiso calc R 1 . .
H H12D -0.0127 0.6730 0.1359 0.033 Uiso calc R 1 . .
C C13B 0.0629(2) 0.65929(11) 0.21284(11) 0.0209(5) Uani d . 1 . .
C C14B 0.3234(2) 0.58432(12) 0.25854(10) 0.0188(5) Uani d . 1 . .
C C15B 0.4346(2) 0.58579(12) 0.28963(11) 0.0212(5) Uani d . 1 . .
C C16B 0.5389(2) 0.54591(12) 0.26644(11) 0.0233(5) Uani d . 1 . .
H H16C 0.5916 0.5344 0.2974 0.028 Uiso calc R 1 . .
H H16D 0.5833 0.5734 0.2402 0.028 Uiso calc R 1 . .
C C17B 0.5006(2) 0.48219(12) 0.23613(11) 0.0234(5) Uani d . 1 . .
C C18B 0.4128(2) 0.50197(13) 0.18981(11) 0.0245(5) Uani d . 1 . .
H H18C 0.4553 0.5256 0.1603 0.029 Uiso calc R 1 . .
H H18D 0.3793 0.4622 0.1732 0.029 Uiso calc R 1 . .
C C19B 0.3128(2) 0.54520(12) 0.21138(10) 0.0194(5) Uani d . 1 . .
C C20B 0.0617(3) 0.41407(14) 0.27239(13) 0.0301(6) Uani d . 1 . .
H H20D 0.0192 0.3983 0.2399 0.045 Uiso calc R 1 . .
H H20E 0.0929 0.3770 0.2931 0.045 Uiso calc R 1 . .
H H20F 0.1260 0.4421 0.2604 0.045 Uiso calc R 1 . .
C C21B -0.1251(3) 0.40906(14) 0.33016(13) 0.0322(6) Uani d . 1 . .
H H21D -0.1675 0.3925 0.2979 0.048 Uiso calc R 1 . .
H H21E -0.1782 0.4342 0.3536 0.048 Uiso calc R 1 . .
H H21F -0.0935 0.3725 0.3514 0.048 Uiso calc R 1 . .
C C22B 0.1928(3) 0.7193(2) 0.10600(13) 0.0420(8) Uani d . 1 . .
H H22D 0.2349 0.6859 0.1269 0.063 Uiso calc R 1 . .
H H22E 0.2482 0.7518 0.0924 0.063 Uiso calc R 1 . .
H H22F 0.1528 0.6991 0.0745 0.063 Uiso calc R 1 . .
C C23B 0.0340(3) 0.80580(18) 0.11072(19) 0.0509(10) Uani d . 1 . .
H H23D 0.0892 0.8385 0.0972 0.076 Uiso calc R 1 . .
H H23E -0.0240 0.8267 0.1346 0.076 Uiso calc R 1 . .
H H23F -0.0052 0.7853 0.0792 0.076 Uiso calc R 1 . .
C C24B 0.4438(3) 0.43408(13) 0.27822(13) 0.0297(6) Uani d . 1 . .
H H24D 0.4215 0.3941 0.2590 0.045 Uiso calc R 1 . .
H H24E 0.3744 0.4542 0.2945 0.045 Uiso calc R 1 . .
H H24F 0.4998 0.4238 0.3076 0.045 Uiso calc R 1 . .
C C25B 0.6089(3) 0.44849(16) 0.20926(14) 0.0343(6) Uani d . 1 . .
H H25D 0.5837 0.4094 0.1894 0.051 Uiso calc R 1 . .
H H25E 0.6645 0.4365 0.2383 0.051 Uiso calc R 1 . .
H H25F 0.6462 0.4785 0.1832 0.051 Uiso calc R 1 . .
O O1W 0.30424(18) 0.65488(10) 0.43443(8) 0.0309(4) Uani d . 1 . .
H H1W1 0.3303 0.6161 0.4410 0.046 Uiso d R 1 . .
H H2W1 0.2280 0.6482 0.4431 0.046 Uiso d R 1 . .
N N1 0.4847(2) 0.75319(10) 0.41903(9) 0.0224(4) Uani d . 1 . .
H H1N1 0.4923 0.7866 0.4424 0.027 Uiso d R 1 . .
H H2N1 0.4223 0.7286 0.4234 0.027 Uiso d R 1 . .
C C26 0.5972(3) 0.71579(16) 0.41662(17) 0.0443(8) Uani d . 1 . .
H H26A 0.6188 0.7016 0.4540 0.066 Uiso calc R 1 . .
H H26B 0.6588 0.7437 0.4016 0.066 Uiso calc R 1 . .
H H26C 0.5874 0.6777 0.3927 0.066 Uiso calc R 1 . .
C C27 0.4533(3) 0.78416(15) 0.36451(12) 0.0357(7) Uani d . 1 . .
H H27A 0.3823 0.8101 0.3690 0.054 Uiso calc R 1 . .
H H27B 0.4399 0.7502 0.3367 0.054 Uiso calc R 1 . .
H H27C 0.5172 0.8123 0.3523 0.054 Uiso calc R 1 . .
C C28 -0.1459(18) 0.7689(14) 0.8581(10) 0.095(7) Uiso d PD 0.25 . 1
H H28A -0.2233 0.7554 0.8708 0.143 Uiso d PR 0.25 . 1
H H28B -0.1442 0.8162 0.8538 0.143 Uiso d PR 0.25 . 1
H H28C -0.1289 0.7483 0.8224 0.143 Uiso d PR 0.25 . 1
C C29 -0.0513(16) 0.7452(12) 0.8987(9) 0.091(7) Uiso d PD 0.25 . 1
H H29A -0.0567 0.6980 0.9034 0.110 Uiso d PR 0.25 . 1
H H29B -0.0719 0.7650 0.9343 0.110 Uiso d PR 0.25 . 1
C C30 0.0716(16) 0.7662(11) 0.8792(8) 0.075(5) Uiso d PD 0.25 . 1
H H30A 0.0705 0.8124 0.8693 0.090 Uiso d PR 0.25 . 1
H H30B 0.0896 0.7429 0.8448 0.090 Uiso d PR 0.25 . 1
C C31 0.1606(17) 0.7533(15) 0.9274(9) 0.105(8) Uiso d PD 0.25 . 1
H H31A 0.1600 0.7118 0.9473 0.126 Uiso d PR 0.25 . 1
H H31B 0.1689 0.7889 0.9540 0.126 Uiso d PR 0.25 . 1
C C32 0.2838(17) 0.773(2) 0.9061(12) 0.120(10) Uiso d PD 0.25 . 1
H H32A 0.2741 0.8105 0.8815 0.144 Uiso d PR 0.25 . 1
H H32B 0.2839 0.7332 0.8839 0.144 Uiso d PR 0.25 . 1
C C33 0.375(2) 0.768(4) 0.9532(17) 0.28(4) Uiso d PD 0.25 . 1
H H33A 0.4423 0.7695 0.9283 0.420 Uiso d PR 0.25 . 1
H H33B 0.3720 0.8077 0.9754 0.420 Uiso d PR 0.25 . 1
H H33C 0.3818 0.7302 0.9778 0.420 Uiso d PR 0.25 . 1
C C28X -0.1944(19) 0.743(2) 0.8716(16) 0.164(18) Uiso d PD 0.25 . 2
H H28D -0.2389 0.7398 0.8371 0.246 Uiso d PR 0.25 . 2
H H28E -0.2107 0.7055 0.8950 0.246 Uiso d PR 0.25 . 2
H H28F -0.2169 0.7830 0.8912 0.246 Uiso d PR 0.25 . 2
C C29X -0.0707(19) 0.7670(16) 0.8539(10) 0.116(10) Uiso d PD 0.25 . 2
H H29C -0.0644 0.8033 0.8279 0.139 Uiso d PR 0.25 . 2
H H29D -0.0583 0.7279 0.8316 0.139 Uiso d PR 0.25 . 2
C C30X 0.0192(17) 0.7572(13) 0.9005(8) 0.088(7) Uiso d PD 0.25 . 2
H H30C 0.0166 0.7177 0.9232 0.105 Uiso d PR 0.25 . 2
H H30D 0.0014 0.7926 0.9263 0.105 Uiso d PR 0.25 . 2
C C31X 0.1456(17) 0.7710(14) 0.8791(8) 0.098(8) Uiso d PD 0.25 . 2
H H31C 0.1619 0.8151 0.8662 0.117 Uiso d PR 0.25 . 2
H H31D 0.1731 0.7401 0.8511 0.117 Uiso d PR 0.25 . 2
C C32X 0.2331(18) 0.760(2) 0.9278(9) 0.126(11) Uiso d PD 0.25 . 2
H H32C 0.2180 0.7157 0.9414 0.151 Uiso d PR 0.25 . 2
H H32D 0.2094 0.7913 0.9559 0.151 Uiso d PR 0.25 . 2
C C33X 0.3598(18) 0.7691(15) 0.9074(11) 0.101(8) Uiso d PD 0.25 . 2
H H33D 0.4098 0.7623 0.9399 0.151 Uiso d PR 0.25 . 2
H H33E 0.3801 0.7375 0.8786 0.151 Uiso d PR 0.25 . 2
H H33F 0.3714 0.8132 0.8932 0.151 Uiso d PR 0.25 . 2

loop_
_atom_site_aniso_label
_atom_site_aniso_U_11
_atom_site_aniso_U_22
_atom_site_aniso_U_33
_atom_site_aniso_U_12
_atom_site_aniso_U_13
_atom_site_aniso_U_23
O1A 0.0221(9) 0.0246(8) 0.0224(9) 0.0006(7) -0.0049(7) 0.0015(7)
O2A 0.0353(12) 0.0373(10) 0.0235(9) -0.0043(9) -0.0110(8) 0.0036(8)
O3A 0.0297(10) 0.0314(9) 0.0226(9) -0.0045(8) -0.0035(8) 0.0001(8)
O4A 0.0254(9) 0.0249(8) 0.0289(9) 0.0029(8) -0.0095(8) -0.0076(7)
O5A 0.0224(9) 0.0292(9) 0.0202(8) 0.0056(7) -0.0059(7) -0.0081(7)
C1A 0.0241(13) 0.0225(11) 0.0192(11) 0.0032(10) -0.0002(10) -0.0007(9)
C2A 0.0228(13) 0.0299(12) 0.0235(12) -0.0028(10) -0.0046(10) 0.0009(10)
C3A 0.0258(13) 0.0269(11) 0.0234(12) -0.0040(11) -0.0018(10) 0.0022(10)
C4A 0.0295(14) 0.0301(12) 0.0203(12) -0.0029(11) -0.0023(10) 0.0036(10)
C5A 0.0256(13) 0.0248(11) 0.0192(11) 0.0015(10) -0.0013(10) -0.0012(9)
C6A 0.0208(12) 0.0208(11) 0.0184(11) 0.0019(9) -0.0009(9) -0.0021(9)
C7A 0.0205(11) 0.0212(10) 0.0164(11) 0.0019(9) -0.0010(9) -0.0025(9)
C8A 0.0217(12) 0.0228(10) 0.0189(11) 0.0054(10) 0.0011(10) -0.0015(9)
C9A 0.0260(13) 0.0234(11) 0.0159(10) 0.0019(10) 0.0019(10) -0.0020(9)
C10A 0.0299(14) 0.0232(11) 0.0357(15) 0.0008(11) -0.0042(12) 0.0065(11)
C11A 0.0225(13) 0.0345(14) 0.0289(13) -0.0012(11) -0.0028(11) 0.0109(11)
C12A 0.0232(13) 0.0307(12) 0.0225(12) 0.0048(11) -0.0003(10) 0.0044(10)
C13A 0.0202(12) 0.0247(11) 0.0201(11) 0.0038(10) 0.0029(10) -0.0007(9)
C14A 0.0203(12) 0.0213(10) 0.0191(11) 0.0029(9) -0.0032(9) -0.0031(9)
C15A 0.0221(12) 0.0188(10) 0.0200(11) 0.0026(9) -0.0022(9) -0.0013(9)
C16A 0.0208(12) 0.0271(12) 0.0273(13) 0.0033(10) -0.0036(10) -0.0036(10)
C17A 0.0209(12) 0.0246(11) 0.0195(11) 0.0067(10) -0.0040(9) -0.0052(9)
C18A 0.0256(13) 0.0286(12) 0.0184(11) 0.0063(10) -0.0028(10) -0.0057(10)
C19A 0.0236(12) 0.0212(11) 0.0182(11) 0.0020(10) -0.0034(10) -0.0022(9)
C20A 0.0355(16) 0.0269(12) 0.0362(15) -0.0031(12) 0.0002(13) -0.0031(11)
C21A 0.0313(15) 0.0378(14) 0.0344(15) -0.0138(13) -0.0067(12) 0.0091(12)
C22A 0.0280(15) 0.074(2) 0.0251(14) -0.0032(15) 0.0013(12) 0.0021(15)
C23A 0.0373(17) 0.0426(17) 0.052(2) -0.0061(15) -0.0141(16) 0.0247(15)
C24A 0.0419(16) 0.0257(12) 0.0267(14) 0.0034(12) -0.0031(12) -0.0008(11)
C25A 0.0268(14) 0.0407(15) 0.0323(15) 0.0123(12) -0.0049(12) -0.0111(12)
O1B 0.0205(9) 0.0234(8) 0.0196(8) 0.0017(7) -0.0009(7) 0.0009(7)
O2B 0.0311(10) 0.0288(9) 0.0201(9) -0.0009(8) -0.0039(8) 0.0000(7)
O3B 0.0380(13) 0.0371(11) 0.0349(11) -0.0134(10) -0.0096(10) 0.0076(9)
O4B 0.0261(10) 0.0294(9) 0.0259(9) 0.0002(8) -0.0055(8) -0.0084(8)
O5B 0.0238(9) 0.0278(9) 0.0175(8) 0.0059(7) -0.0060(7) -0.0078(7)
C1B 0.0214(12) 0.0214(10) 0.0173(11) 0.0011(10) 0.0018(9) -0.0033(9)
C2B 0.0229(12) 0.0250(11) 0.0207(12) -0.0031(10) 0.0017(10) -0.0026(9)
C3B 0.0256(13) 0.0252(11) 0.0217(12) -0.0047(10) 0.0011(10) -0.0030(10)
C4B 0.0314(14) 0.0280(12) 0.0170(11) -0.0036(11) 0.0004(10) 0.0003(10)
C5B 0.0263(13) 0.0226(11) 0.0148(11) 0.0004(10) 0.0013(10) -0.0038(9)
C6B 0.0218(12) 0.0188(10) 0.0173(11) 0.0028(9) 0.0019(9) -0.0034(8)
C7B 0.0176(11) 0.0199(10) 0.0166(10) 0.0002(9) 0.0012(9) -0.0035(9)
C8B 0.0213(12) 0.0196(10) 0.0196(11) 0.0023(9) 0.0035(9) -0.0023(9)
C9B 0.0245(13) 0.0258(12) 0.0277(13) 0.0006(11) 0.0020(11) 0.0004(10)
C10B 0.0286(14) 0.0249(12) 0.0458(17) -0.0026(12) 0.0006(13) 0.0093(12)
C11B 0.0238(13) 0.0351(14) 0.0389(15) 0.0014(12) -0.0019(12) 0.0164(13)
C12B 0.0225(13) 0.0289(12) 0.0315(14) 0.0042(11) -0.0034(11) 0.0065(11)
C13B 0.0199(12) 0.0207(10) 0.0221(12) 0.0022(10) 0.0032(9) -0.0028(9)
C14B 0.0185(11) 0.0214(10) 0.0166(11) 0.0032(9) 0.0006(9) -0.0015(9)
C15B 0.0229(12) 0.0203(10) 0.0203(11) 0.0006(10) -0.0025(10) -0.0003(9)
C16B 0.0209(12) 0.0271(12) 0.0218(12) 0.0011(10) -0.0020(10) -0.0035(10)
C17B 0.0212(12) 0.0270(12) 0.0222(12) 0.0067(10) -0.0021(10) -0.0043(10)
C18B 0.0247(13) 0.0305(12) 0.0183(11) 0.0082(11) -0.0034(10) -0.0079(10)
C19B 0.0200(12) 0.0228(11) 0.0155(11) 0.0026(9) -0.0004(9) -0.0018(9)
C20B 0.0285(14) 0.0265(12) 0.0352(15) -0.0025(11) 0.0016(12) -0.0066(11)
C21B 0.0368(16) 0.0292(13) 0.0305(14) -0.0098(12) 0.0005(12) 0.0006(11)
C22B 0.0281(15) 0.071(2) 0.0272(14) 0.0002(15) 0.0029(13) 0.0176(15)
C23B 0.0319(17) 0.0468(18) 0.074(2) -0.0052(15) -0.0131(17) 0.0333(19)
C24B 0.0321(14) 0.0245(12) 0.0326(14) 0.0014(11) -0.0053(12) -0.0016(11)
C25B 0.0248(14) 0.0422(15) 0.0358(15) 0.0111(12) -0.0024(12) -0.0118(13)
O1W 0.0320(10) 0.0303(9) 0.0305(10) -0.0071(8) 0.0062(9) -0.0044(8)
N1 0.0248(11) 0.0230(9) 0.0196(10) -0.0026(9) 0.0008(8) 0.0009(8)
C26 0.0393(18) 0.0306(14) 0.063(2) 0.0081(14) -0.0194(17) -0.0175(15)
C27 0.053(2) 0.0293(13) 0.0245(13) -0.0020(14) -0.0030(13) 0.0025(11)

loop_
_atom_type_symbol
_atom_type_description
_atom_type_scat_dispersion_real
_atom_type_scat_dispersion_imag
_atom_type_scat_source
C C 0.0033 0.0000 'International Tables Vol C Tables 4.2.6.8 and 6.1.1.4'
H H 0.0000 0.0000 'International Tables Vol C Tables 4.2.6.8 and 6.1.1.4'
O O 0.0106 0.0000 'International Tables Vol C Tables 4.2.6.8 and 6.1.1.4'
N N 0.0061 0.0000 'International Tables Vol C Tables 4.2.6.8 and 6.1.1.4'

loop_
_geom_angle_atom_site_label_1
_geom_angle_atom_site_label_2
_geom_angle_atom_site_label_3
_geom_angle_site_symmetry_1
_geom_angle_site_symmetry_3
_geom_angle
_geom_angle_publ_flag
C13A O1A C1A . . 117.2(2) ?
C6A C1A O1A . . 122.7(2) ?
C6A C1A C2A . . 125.9(2) ?
O1A C1A C2A . . 111.4(2) ?
C1A C2A C3A . . 111.6(2) ?
C1A C2A H2A . . 109.3 ?
C3A C2A H2A . . 109.3 ?
C1A C2A H2B . . 109.3 ?
C3A C2A H2B . . 109.3 ?
H2A C2A H2B . . 108.0 ?
C4A C3A C20A . . 110.3(2) ?
C4A C3A C21A . . 109.2(2) ?
C20A C3A C21A . . 109.3(2) ?
C4A C3A C2A . . 107.2(2) ?
C20A C3A C2A . . 110.9(2) ?
C21A C3A C2A . . 109.9(2) ?
C5A C4A C3A . . 114.0(2) ?
C5A C4A H4A . . 108.7 ?
C3A C4A H4A . . 108.7 ?
C5A C4A H4B . . 108.7 ?
C3A C4A H4B . . 108.7 ?
H4A C4A H4B . . 107.6 ?
O2A C5A C6A . . 120.4(2) ?
O2A C5A C4A . . 121.7(2) ?
C6A C5A C4A . . 117.7(2) ?
C1A C6A C5A . . 117.8(2) ?
C1A C6A C7A . . 122.4(2) ?
C5A C6A C7A . . 119.7(2) ?
C6A C7A C8A . . 107.6(2) ?
C6A C7A C14A . . 112.2(2) ?
C8A C7A C14A . . 112.9(2) ?
C6A C7A H7A . . 108.0 ?
C8A C7A H7A . . 108.0 ?
C14A C7A H7A . . 108.0 ?
C13A C8A C9A . . 118.9(2) ?
C13A C8A C7A . . 121.6(2) ?
C9A C8A C7A . . 119.5(2) ?
O3A C9A C8A . . 122.0(2) ?
O3A C9A C10A . . 121.0(2) ?
C8A C9A C10A . . 117.0(2) ?
C9A C10A C11A . . 113.3(2) ?
C9A C10A H10A . . 108.9 ?
C11A C10A H10A . . 108.9 ?
C9A C10A H10B . . 108.9 ?
C11A C10A H10B . . 108.9 ?
H10A C10A H10B . . 107.7 ?
C22A C11A C12A . . 110.5(3) ?
C22A C11A C23A . . 109.8(3) ?
C12A C11A C23A . . 108.9(2) ?
C22A C11A C10A . . 110.3(2) ?
C12A C11A C10A . . 107.8(2) ?
C23A C11A C10A . . 109.5(3) ?
C13A C12A C11A . . 113.0(2) ?
C13A C12A H12A . . 109.0 ?
C11A C12A H12A . . 109.0 ?
C13A C12A H12B . . 109.0 ?
C11A C12A H12B . . 109.0 ?
H12A C12A H12B . . 107.8 ?
C8A C13A O1A . . 123.3(2) ?
C8A C13A C12A . . 125.8(2) ?
O1A C13A C12A . . 110.8(2) ?
C19A C14A C15A . . 119.8(2) ?
C19A C14A C7A . . 119.5(2) ?
C15A C14A C7A . . 120.6(2) ?
O4A C15A C14A . . 124.0(2) ?
O4A C15A C16A . . 116.4(2) ?
C14A C15A C16A . . 119.6(2) ?
C15A C16A C17A . . 116.0(2) ?
C15A C16A H16A . . 108.3 ?
C17A C16A H16A . . 108.3 ?
C15A C16A H16B . . 108.3 ?
C17A C16A H16B . . 108.3 ?
H16A C16A H16B . . 107.4 ?
C25A C17A C16A . . 110.6(2) ?
C25A C17A C18A . . 109.7(2) ?
C16A C17A C18A . . 107.7(2) ?
C25A C17A C24A . . 108.6(2) ?
C16A C17A C24A . . 110.5(2) ?
C18A C17A C24A . . 109.9(2) ?
C19A C18A C17A . . 113.7(2) ?
C19A C18A H18A . . 108.8 ?
C17A C18A H18A . . 108.8 ?
C19A C18A H18B . . 108.8 ?
C17A C18A H18B . . 108.8 ?
H18A C18A H18B . . 107.7 ?
O5A C19A C14A . . 121.4(2) ?
O5A C19A C18A . . 117.7(2) ?
C14A C19A C18A . . 120.8(2) ?
C3A C20A H20A . . 109.5 ?
C3A C20A H20B . . 109.5 ?
H20A C20A H20B . . 109.5 ?
C3A C20A H20C . . 109.5 ?
H20A C20A H20C . . 109.5 ?
H20B C20A H20C . . 109.5 ?
C3A C21A H21A . . 109.5 ?
C3A C21A H21B . . 109.5 ?
H21A C21A H21B . . 109.5 ?
C3A C21A H21C . . 109.5 ?
H21A C21A H21C . . 109.5 ?
H21B C21A H21C . . 109.5 ?
C11A C22A H22A . . 109.5 ?
C11A C22A H22B . . 109.5 ?
H22A C22A H22B . . 109.5 ?
C11A C22A H22C . . 109.5 ?
H22A C22A H22C . . 109.5 ?
H22B C22A H22C . . 109.5 ?
C11A C23A H23A . . 109.5 ?
C11A C23A H23B . . 109.5 ?
H23A C23A H23B . . 109.5 ?
C11A C23A H23C . . 109.5 ?
H23A C23A H23C . . 109.5 ?
H23B C23A H23C . . 109.5 ?
C17A C24A H24A . . 109.5 ?
C17A C24A H24B . . 109.5 ?
H24A C24A H24B . . 109.5 ?
C17A C24A H24C . . 109.5 ?
H24A C24A H24C . . 109.5 ?
H24B C24A H24C . . 109.5 ?
C17A C25A H25A . . 109.5 ?
C17A C25A H25B . . 109.5 ?
H25A C25A H25B . . 109.5 ?
C17A C25A H25C . . 109.5 ?
H25A C25A H25C . . 109.5 ?
H25B C25A H25C . . 109.5 ?
C1B O1B C13B . . 117.7(2) ?
C19B O5B H5OB . . 109.5 ?
C6B C1B O1B . . 123.1(2) ?
C6B C1B C2B . . 125.2(2) ?
O1B C1B C2B . . 111.7(2) ?
C1B C2B C3B . . 111.8(2) ?
C1B C2B H2C . . 109.3 ?
C3B C2B H2C . . 109.3 ?
C1B C2B H2D . . 109.3 ?
C3B C2B H2D . . 109.3 ?
H2C C2B H2D . . 107.9 ?
C20B C3B C21B . . 109.8(2) ?
C20B C3B C2B . . 110.4(2) ?
C21B C3B C2B . . 109.8(2) ?
C20B C3B C4B . . 110.2(2) ?
C21B C3B C4B . . 109.0(2) ?
C2B C3B C4B . . 107.5(2) ?
C5B C4B C3B . . 113.3(2) ?
C5B C4B H4C . . 108.9 ?
C3B C4B H4C . . 108.9 ?
C5B C4B H4D . . 108.9 ?
C3B C4B H4D . . 108.9 ?
H4C C4B H4D . . 107.7 ?
O2B C5B C6B . . 121.3(2) ?
O2B C5B C4B . . 120.9(2) ?
C6B C5B C4B . . 117.8(2) ?
C1B C6B C5B . . 119.1(2) ?
C1B C6B C7B . . 121.9(2) ?
C5B C6B C7B . . 118.9(2) ?
C6B C7B C8B . . 108.6(2) ?
C6B C7B C14B . . 110.29(19) ?
C8B C7B C14B . . 113.1(2) ?
C6B C7B H7B . . 108.2 ?
C8B C7B H7B . . 108.2 ?
C14B C7B H7B . . 108.2 ?
C13B C8B C9B . . 118.5(2) ?
C13B C8B C7B . . 122.2(2) ?
C9B C8B C7B . . 119.3(2) ?
O3B C9B C8B . . 121.3(3) ?
O3B C9B C10B . . 121.8(3) ?
C8B C9B C10B . . 116.8(2) ?
C9B C10B C11B . . 113.5(2) ?
C9B C10B H10C . . 108.9 ?
C11B C10B H10C . . 108.9 ?
C9B C10B H10D . . 108.9 ?
C11B C10B H10D . . 108.9 ?
H10C C10B H10D . . 107.7 ?
C10B C11B C23B . . 110.2(3) ?
C10B C11B C22B . . 110.5(3) ?
C23B C11B C22B . . 109.0(3) ?
C10B C11B C12B . . 107.7(2) ?
C23B C11B C12B . . 109.3(2) ?
C22B C11B C12B . . 110.1(3) ?
C13B C12B C11B . . 112.7(2) ?
C13B C12B H12C . . 109.1 ?
C11B C12B H12C . . 109.1 ?
C13B C12B H12D . . 109.1 ?
C11B C12B H12D . . 109.1 ?
H12C C12B H12D . . 107.8 ?
C8B C13B O1B . . 122.9(2) ?
C8B C13B C12B . . 126.1(2) ?
O1B C13B C12B . . 111.0(2) ?
C19B C14B C15B . . 120.0(2) ?
C19B C14B C7B . . 120.8(2) ?
C15B C14B C7B . . 118.9(2) ?
O4B C15B C14B . . 123.0(2) ?
O4B C15B C16B . . 119.0(2) ?
C14B C15B C16B . . 118.0(2) ?
C15B C16B C17B . . 113.2(2) ?
C15B C16B H16C . . 108.9 ?
C17B C16B H16C . . 108.9 ?
C15B C16B H16D . . 108.9 ?
C17B C16B H16D . . 108.9 ?
H16C C16B H16D . . 107.7 ?
C18B C17B C24B . . 111.2(2) ?
C18B C17B C25B . . 109.4(2) ?
C24B C17B C25B . . 108.7(2) ?
C18B C17B C16B . . 107.3(2) ?
C24B C17B C16B . . 110.2(2) ?
C25B C17B C16B . . 110.1(2) ?
C19B C18B C17B . . 112.9(2) ?
C19B C18B H18C . . 109.0 ?
C17B C18B H18C . . 109.0 ?
C19B C18B H18D . . 109.0 ?
C17B C18B H18D . . 109.0 ?
H18C C18B H18D . . 107.8 ?
O5B C19B C14B . . 120.0(2) ?
O5B C19B C18B . . 117.2(2) ?
C14B C19B C18B . . 122.8(2) ?
C3B C20B H20D . . 109.5 ?
C3B C20B H20E . . 109.5 ?
H20D C20B H20E . . 109.5 ?
C3B C20B H20F . . 109.5 ?
H20D C20B H20F . . 109.5 ?
H20E C20B H20F . . 109.5 ?
C3B C21B H21D . . 109.5 ?
C3B C21B H21E . . 109.5 ?
H21D C21B H21E . . 109.5 ?
C3B C21B H21F . . 109.5 ?
H21D C21B H21F . . 109.5 ?
H21E C21B H21F . . 109.5 ?
C11B C22B H22D . . 109.5 ?
C11B C22B H22E . . 109.5 ?
H22D C22B H22E . . 109.5 ?
C11B C22B H22F . . 109.5 ?
H22D C22B H22F . . 109.5 ?
H22E C22B H22F . . 109.5 ?
C11B C23B H23D . . 109.5 ?
C11B C23B H23E . . 109.5 ?
H23D C23B H23E . . 109.5 ?
C11B C23B H23F . . 109.5 ?
H23D C23B H23F . . 109.5 ?
H23E C23B H23F . . 109.5 ?
C17B C24B H24D . . 109.5 ?
C17B C24B H24E . . 109.5 ?
H24D C24B H24E . . 109.5 ?
C17B C24B H24F . . 109.5 ?
H24D C24B H24F . . 109.5 ?
H24E C24B H24F . . 109.5 ?
C17B C25B H25D . . 109.5 ?
C17B C25B H25E . . 109.5 ?
H25D C25B H25E . . 109.5 ?
C17B C25B H25F . . 109.5 ?
H25D C25B H25F . . 109.5 ?
H25E C25B H25F . . 109.5 ?
H1W1 O1W H2W1 . . 98.6 ?
C26 N1 C27 . . 112.9(3) ?
C26 N1 H1N1 . . 109.5 ?
C27 N1 H1N1 . . 104.4 ?
C26 N1 H2N1 . . 114.0 ?
C27 N1 H2N1 . . 98.8 ?
H1N1 N1 H2N1 . . 116.4 ?
N1 C26 H26A . . 109.5 ?
N1 C26 H26B . . 109.5 ?
H26A C26 H26B . . 109.5 ?
N1 C26 H26C . . 109.5 ?
H26A C26 H26C . . 109.5 ?
H26B C26 H26C . . 109.5 ?
N1 C27 H27A . . 109.5 ?
N1 C27 H27B . . 109.5 ?
H27A C27 H27B . . 109.5 ?
N1 C27 H27C . . 109.5 ?
H27A C27 H27C . . 109.5 ?
H27B C27 H27C . . 109.5 ?
C29 C28 H28A . . 110.4 ?
C29 C28 H28B . . 111.6 ?
H28A C28 H28B . . 109.5 ?
C29 C28 H28C . . 106.4 ?
H28A C28 H28C . . 109.5 ?
H28B C28 H28C . . 109.5 ?
C28 C29 C30 . . 111.0(10) ?
C28 C29 H29A . . 110.0 ?
C30 C29 H29A . . 111.6 ?
C28 C29 H29B . . 104.9 ?
C30 C29 H29B . . 111.7 ?
H29A C29 H29B . . 107.2 ?
C29 C30 C31 . . 108.7(9) ?
C29 C30 H30A . . 109.4 ?
C31 C30 H30A . . 110.7 ?
C29 C30 H30B . . 108.2 ?
C31 C30 H30B . . 114.0 ?
H30A C30 H30B . . 105.8 ?
C32 C31 C30 . . 107.6(9) ?
C32 C31 H31A . . 113.3 ?
C30 C31 H31A . . 120.4 ?
C32 C31 H31B . . 86.1 ?
C30 C31 H31B . . 114.9 ?
H31A C31 H31B . . 109.4 ?
C33 C32 C31 . . 110.7(10) ?
C33 C32 H32A . . 125.1 ?
C31 C32 H32A . . 107.6 ?
C33 C32 H32B . . 110.2 ?
C31 C32 H32B . . 87.9 ?
H32A C32 H32B . . 109.1 ?
C32 C33 H33A . . 94.7 ?
C32 C33 H33B . . 108.8 ?
H33A C33 H33B . . 109.5 ?
C32 C33 H33C . . 123.6 ?
H33A C33 H33C . . 109.5 ?
H33B C33 H33C . . 109.5 ?
C29X C28X H28D . . 105.3 ?
C29X C28X H28E . . 125.5 ?
H28D C28X H28E . . 109.5 ?
C29X C28X H28F . . 96.4 ?
H28D C28X H28F . . 109.5 ?
H28E C28X H28F . . 109.5 ?
C30X C29X C28X . . 111.7(10) ?
C30X C29X H29C . . 121.3 ?
C28X C29X H29C . . 118.8 ?
C30X C29X H29D . . 101.4 ?
C28X C29X H29D . . 91.5 ?
H29C C29X H29D . . 105.2 ?
C29X C30X C31X . . 110.9(9) ?
C29X C30X H30C . . 119.6 ?
C31X C30X H30C . . 111.3 ?
C29X C30X H30D . . 103.1 ?
C31X C30X H30D . . 105.6 ?
H30C C30X H30D . . 104.9 ?
C32X C31X C30X . . 108.7(9) ?
C32X C31X H31C . . 104.8 ?
C30X C31X H31C . . 116.8 ?
C32X C31X H31D . . 102.5 ?
C30X C31X H31D . . 114.1 ?
H31C C31X H31D . . 108.6 ?
C33X C32X C31X . . 110.3(10) ?
C33X C32X H32C . . 112.9 ?
C31X C32X H32C . . 106.1 ?
C33X C32X H32D . . 113.4 ?
C31X C32X H32D . . 104.1 ?
H32C C32X H32D . . 109.4 ?
C32X C33X H33D . . 106.2 ?
C32X C33X H33E . . 111.4 ?
H33D C33X H33E . . 109.5 ?
C32X C33X H33F . . 110.8 ?
H33D C33X H33F . . 109.5 ?
H33E C33X H33F . . 109.5 ?

loop_
_geom_bond_atom_site_label_1
_geom_bond_atom_site_label_2
_geom_bond_site_symmetry_2
_geom_bond_distance
_geom_bond_publ_flag
O1A C13A . 1.367(3) ?
O1A C1A . 1.377(3) ?
O2A C5A . 1.232(3) ?
O3A C9A . 1.229(3) ?
O4A C15A . 1.251(3) ?
O5A C19A . 1.283(3) ?
C1A C6A . 1.346(4) ?
C1A C2A . 1.501(4) ?
C2A C3A . 1.531(4) ?
C2A H2A . 0.97 ?
C2A H2B . 0.97 ?
C3A C4A . 1.528(4) ?
C3A C20A . 1.530(4) ?
C3A C21A . 1.530(4) ?
C4A C5A . 1.504(4) ?
C4A H4A . 0.97 ?
C4A H4B . 0.97 ?
C5A C6A . 1.473(3) ?
C6A C7A . 1.505(4) ?
C7A C8A . 1.515(3) ?
C7A C14A . 1.530(3) ?
C7A H7A . 0.98 ?
C8A C13A . 1.352(4) ?
C8A C9A . 1.456(4) ?
C9A C10A . 1.515(4) ?
C10A C11A . 1.538(4) ?
C10A H10A . 0.97 ?
C10A H10B . 0.97 ?
C11A C22A . 1.514(4) ?
C11A C12A . 1.532(4) ?
C11A C23A . 1.534(4) ?
C12A C13A . 1.493(4) ?
C12A H12A . 0.97 ?
C12A H12B . 0.97 ?
C14A C19A . 1.404(3) ?
C14A C15A . 1.429(3) ?
C15A C16A . 1.520(4) ?
C16A C17A . 1.530(3) ?
C16A H16A . 0.97 ?
C16A H16B . 0.97 ?
C17A C25A . 1.519(4) ?
C17A C18A . 1.530(4) ?
C17A C24A . 1.532(4) ?
C18A C19A . 1.509(4) ?
C18A H18A . 0.97 ?
C18A H18B . 0.97 ?
C20A H20A . 0.96 ?
C20A H20B . 0.96 ?
C20A H20C . 0.96 ?
C21A H21A . 0.96 ?
C21A H21B . 0.96 ?
C21A H21C . 0.96 ?
C22A H22A . 0.96 ?
C22A H22B . 0.96 ?
C22A H22C . 0.96 ?
C23A H23A . 0.96 ?
C23A H23B . 0.96 ?
C23A H23C . 0.96 ?
C24A H24A . 0.96 ?
C24A H24B . 0.96 ?
C24A H24C . 0.96 ?
C25A H25A . 0.96 ?
C25A H25B . 0.96 ?
C25A H25C . 0.96 ?
O1B C1B . 1.374(3) ?
O1B C13B . 1.379(3) ?
O2B C5B . 1.227(3) ?
O3B C9B . 1.221(3) ?
O4B C15B . 1.237(3) ?
O5B C19B . 1.322(3) ?
O5B H5OB . 0.82 ?
C1B C6B . 1.347(4) ?
C1B C2B . 1.492(4) ?
C2B C3B . 1.535(4) ?
C2B H2C . 0.97 ?
C2B H2D . 0.97 ?
C3B C20B . 1.532(4) ?
C3B C21B . 1.533(4) ?
C3B C4B . 1.541(4) ?
C4B C5B . 1.504(4) ?
C4B H4C . 0.97 ?
C4B H4D . 0.97 ?
C5B C6B . 1.466(3) ?
C6B C7B . 1.509(3) ?
C7B C8B . 1.514(3) ?
C7B C14B . 1.532(3) ?
C7B H7B . 0.98 ?
C8B C13B . 1.339(4) ?
C8B C9B . 1.462(4) ?
C9B C10B . 1.506(4) ?
C10B C11B . 1.520(5) ?
C10B H10C . 0.97 ?
C10B H10D . 0.97 ?
C11B C23B . 1.533(4) ?
C11B C22B . 1.535(5) ?
C11B C12B . 1.536(4) ?
C12B C13B . 1.492(4) ?
C12B H12C . 0.97 ?
C12B H12D . 0.97 ?
C14B C19B . 1.371(3) ?
C14B C15B . 1.450(3) ?
C15B C16B . 1.524(4) ?
C16B C17B . 1.533(4) ?
C16B H16C . 0.97 ?
C16B H16D . 0.97 ?
C17B C18B . 1.528(4) ?
C17B C24B . 1.530(4) ?
C17B C25B . 1.532(4) ?
C18B C19B . 1.512(3) ?
C18B H18C . 0.97 ?
C18B H18D . 0.97 ?
C20B H20D . 0.96 ?
C20B H20E . 0.96 ?
C20B H20F . 0.96 ?
C21B H21D . 0.96 ?
C21B H21E . 0.96 ?
C21B H21F . 0.96 ?
C22B H22D . 0.96 ?
C22B H22E . 0.96 ?
C22B H22F . 0.96 ?
C23B H23D . 0.96 ?
C23B H23E . 0.96 ?
C23B H23F . 0.96 ?
C24B H24D . 0.96 ?
C24B H24E . 0.96 ?
C24B H24F . 0.96 ?
C25B H25D . 0.96 ?
C25B H25E . 0.96 ?
C25B H25F . 0.96 ?
O1W H1W1 . 0.85 ?
O1W H2W1 . 0.89 ?
N1 C26 . 1.474(4) ?
N1 C27 . 1.476(4) ?
N1 H1N1 . 0.88 ?
N1 H2N1 . 0.86 ?
C26 H26A . 0.96 ?
C26 H26B . 0.96 ?
C26 H26C . 0.96 ?
C27 H27A . 0.96 ?
C27 H27B . 0.96 ?
C27 H27C . 0.96 ?
C28 C29 . 1.511(10) ?
C28 H28A . 0.96 ?
C28 H28B . 0.96 ?
C28 H28C . 0.96 ?
C29 C30 . 1.518(10) ?
C29 H29A . 0.96 ?
C29 H29B . 0.96 ?
C30 C31 . 1.539(10) ?
C30 H30A . 0.96 ?
C30 H30B . 0.96 ?
C31 C32 . 1.526(10) ?
C31 H31A . 0.96 ?
C31 H31B . 0.96 ?
C32 C33 . 1.516(10) ?
C32 H32A . 0.96 ?
C32 H32B . 0.96 ?
C33 H33A . 0.96 ?
C33 H33B . 0.96 ?
C33 H33C . 0.96 ?
C28X C29X . 1.529(10) ?
C28X H28D . 0.96 ?
C28X H28E . 0.96 ?
C28X H28F . 0.96 ?
C29X C30X . 1.508(10) ?
C29X H29C . 0.96 ?
C29X H29D . 0.96 ?
C30X C31X . 1.534(10) ?
C30X H30C . 0.96 ?
C30X H30D . 0.96 ?
C31X C32X . 1.530(10) ?
C31X H31C . 0.96 ?
C31X H31D . 0.96 ?
C32X C33X . 1.516(10) ?
C32X H32C . 0.96 ?
C32X H32D . 0.96 ?
C33X H33D . 0.96 ?
C33X H33E . 0.96 ?
C33X H33F . 0.96 ?

loop_
_geom_hbond_atom_site_label_D
_geom_hbond_atom_site_label_H
_geom_hbond_atom_site_label_A
_geom_hbond_site_symmetry_A
_geom_hbond_distance_DH
_geom_hbond_distance_HA
_geom_hbond_distance_DA
_geom_hbond_angle_DHA
_geom_hbond_publ_flag
O5B H5OB O5A . 0.82 1.69 2.488(2) 163 yes
O1W H2W1 O4A 2_565 0.89 2.03 2.918(3) 175 yes
N1 H1N1 O4A 4_555 0.88 1.94 2.755(3) 155 yes
N1 H2N1 O1W . 0.87 2.01 2.860(3) 167 yes
C4B H4C O2A 2_565 0.97 2.48 3.353(4) 150 yes
C12A H12B O3A 3_555 0.97 2.41 3.261(3) 146 yes
C12B H12C O3B 3_465 0.97 2.36 3.238(3) 150 yes
C18A H18A O5B . 0.97 2.55 3.227(3) 126 yes
C26 H26C O4B . 0.96 2.42 3.244(4) 144 yes
C27 H27B O3B . 0.96 2.34 3.055(4) 131 yes

loop_
_geom_torsion_atom_site_label_1
_geom_torsion_atom_site_label_2
_geom_torsion_atom_site_label_3
_geom_torsion_atom_site_label_4
_geom_torsion_site_symmetry_1
_geom_torsion_site_symmetry_2
_geom_torsion_site_symmetry_3
_geom_torsion_site_symmetry_4
_geom_torsion
_geom_torsion_publ_flag
C13A O1A C1A C6A . . . . 10.7(3) ?
C13A O1A C1A C2A . . . . -167.9(2) ?
C6A C1A C2A C3A . . . . 20.0(4) ?
O1A C1A C2A C3A . . . . -161.5(2) ?
C1A C2A C3A C4A . . . . -49.6(3) ?
C1A C2A C3A C20A . . . . 70.9(3) ?
C1A C2A C3A C21A . . . . -168.2(2) ?
C20A C3A C4A C5A . . . . -64.5(3) ?
C21A C3A C4A C5A . . . . 175.4(2) ?
C2A C3A C4A C5A . . . . 56.4(3) ?
C3A C4A C5A O2A . . . . 153.4(3) ?
C3A C4A C5A C6A . . . . -31.2(3) ?
O1A C1A C6A C5A . . . . -170.5(2) ?
C2A C1A C6A C5A . . . . 7.8(4) ?
O1A C1A C6A C7A . . . . 7.6(4) ?
C2A C1A C6A C7A . . . . -174.0(2) ?
O2A C5A C6A C1A . . . . 173.2(2) ?
C4A C5A C6A C1A . . . . -2.2(3) ?
O2A C5A C6A C7A . . . . -5.0(4) ?
C4A C5A C6A C7A . . . . 179.6(2) ?
C1A C6A C7A C8A . . . . -22.5(3) ?
C5A C6A C7A C8A . . . . 155.6(2) ?
C1A C6A C7A C14A . . . . 102.3(3) ?
C5A C6A C7A C14A . . . . -79.6(3) ?
C6A C7A C8A C13A . . . . 22.2(3) ?
C14A C7A C8A C13A . . . . -102.2(3) ?
C6A C7A C8A C9A . . . . -156.9(2) ?
C14A C7A C8A C9A . . . . 78.7(3) ?
C13A C8A C9A O3A . . . . 177.5(2) ?
C7A C8A C9A O3A . . . . -3.3(4) ?
C13A C8A C9A C10A . . . . -5.0(4) ?
C7A C8A C9A C10A . . . . 174.2(2) ?
O3A C9A C10A C11A . . . . -145.0(3) ?
C8A C9A C10A C11A . . . . 37.5(3) ?
C9A C10A C11A C22A . . . . 64.4(3) ?
C9A C10A C11A C12A . . . . -56.3(3) ?
C9A C10A C11A C23A . . . . -174.6(3) ?
C22A C11A C12A C13A . . . . -75.9(3) ?
C23A C11A C12A C13A . . . . 163.5(3) ?
C10A C11A C12A C13A . . . . 44.7(3) ?
C9A C8A C13A O1A . . . . 171.9(2) ?
C7A C8A C13A O1A . . . . -7.2(4) ?
C9A C8A C13A C12A . . . . -6.3(4) ?
C7A C8A C13A C12A . . . . 174.5(2) ?
C1A O1A C13A C8A . . . . -10.8(3) ?
C1A O1A C13A C12A . . . . 167.7(2) ?
C11A C12A C13A C8A . . . . -15.4(4) ?
C11A C12A C13A O1A . . . . 166.1(2) ?
C6A C7A C14A C19A . . . . -58.8(3) ?
C8A C7A C14A C19A . . . . 63.0(3) ?
C6A C7A C14A C15A . . . . 123.0(2) ?
C8A C7A C14A C15A . . . . -115.2(3) ?
C19A C14A C15A O4A . . . . -170.3(2) ?
C7A C14A C15A O4A . . . . 7.9(4) ?
C19A C14A C15A C16A . . . . 8.6(4) ?
C7A C14A C15A C16A . . . . -173.2(2) ?
O4A C15A C16A C17A . . . . -162.9(2) ?
C14A C15A C16A C17A . . . . 18.1(3) ?
C15A C16A C17A C25A . . . . -166.8(2) ?
C15A C16A C17A C18A . . . . -46.9(3) ?
C15A C16A C17A C24A . . . . 73.0(3) ?
C25A C17A C18A C19A . . . . 172.6(2) ?
C16A C17A C18A C19A . . . . 52.2(3) ?
C24A C17A C18A C19A . . . . -68.2(3) ?
C15A C14A C19A O5A . . . . 176.3(2) ?
C7A C14A C19A O5A . . . . -1.9(4) ?
C15A C14A C19A C18A . . . . -2.6(4) ?
C7A C14A C19A C18A . . . . 179.2(2) ?
C17A C18A C19A O5A . . . . 151.4(2) ?
C17A C18A C19A C14A . . . . -29.7(3) ?
C13B O1B C1B C6B . . . . -8.4(3) ?
C13B O1B C1B C2B . . . . 171.9(2) ?
C6B C1B C2B C3B . . . . -23.8(3) ?
O1B C1B C2B C3B . . . . 155.9(2) ?
C1B C2B C3B C20B . . . . -70.1(3) ?
C1B C2B C3B C21B . . . . 168.7(2) ?
C1B C2B C3B C4B . . . . 50.2(3) ?
C20B C3B C4B C5B . . . . 64.7(3) ?
C21B C3B C4B C5B . . . . -174.7(2) ?
C2B C3B C4B C5B . . . . -55.7(3) ?
C3B C4B C5B O2B . . . . -147.8(2) ?
C3B C4B C5B C6B . . . . 32.9(3) ?
O1B C1B C6B C5B . . . . 178.5(2) ?
C2B C1B C6B C5B . . . . -1.8(4) ?
O1B C1B C6B C7B . . . . -6.4(4) ?
C2B C1B C6B C7B . . . . 173.3(2) ?
O2B C5B C6B C1B . . . . 177.9(2) ?
C4B C5B C6B C1B . . . . -2.7(3) ?
O2B C5B C6B C7B . . . . 2.7(3) ?
C4B C5B C6B C7B . . . . -178.0(2) ?
C1B C6B C7B C8B . . . . 18.8(3) ?
C5B C6B C7B C8B . . . . -166.2(2) ?
C1B C6B C7B C14B . . . . -105.7(3) ?
C5B C6B C7B C14B . . . . 69.3(3) ?
C6B C7B C8B C13B . . . . -19.1(3) ?
C14B C7B C8B C13B . . . . 103.7(3) ?
C6B C7B C8B C9B . . . . 160.0(2) ?
C14B C7B C8B C9B . . . . -77.2(3) ?
C13B C8B C9B O3B . . . . -178.8(3) ?
C7B C8B C9B O3B . . . . 2.0(4) ?
C13B C8B C9B C10B . . . . 3.9(4) ?
C7B C8B C9B C10B . . . . -175.2(2) ?
O3B C9B C10B C11B . . . . 144.8(3) ?
C8B C9B C10B C11B . . . . -37.9(4) ?
C9B C10B C11B C23B . . . . 176.2(3) ?
C9B C10B C11B C22B . . . . -63.2(3) ?
C9B C10B C11B C12B . . . . 57.0(3) ?
C10B C11B C12B C13B . . . . -44.3(3) ?
C23B C11B C12B C13B . . . . -164.1(3) ?
C22B C11B C12B C13B . . . . 76.2(3) ?
C9B C8B C13B O1B . . . . -172.2(2) ?
C7B C8B C13B O1B . . . . 6.9(4) ?
C9B C8B C13B C12B . . . . 8.4(4) ?
C7B C8B C13B C12B . . . . -172.5(2) ?
C1B O1B C13B C8B . . . . 8.1(3) ?
C1B O1B C13B C12B . . . . -172.4(2) ?
C11B C12B C13B C8B . . . . 13.5(4) ?
C11B C12B C13B O1B . . . . -166.0(2) ?
C6B C7B C14B C19B . . . . 60.2(3) ?
C8B C7B C14B C19B . . . . -61.6(3) ?
C6B C7B C14B C15B . . . . -113.7(2) ?
C8B C7B C14B C15B . . . . 124.5(2) ?
C19B C14B C15B O4B . . . . -177.5(2) ?
C7B C14B C15B O4B . . . . -3.5(4) ?
C19B C14B C15B C16B . . . . 3.2(3) ?
C7B C14B C15B C16B . . . . 177.2(2) ?
O4B C15B C16B C17B . . . . 147.8(2) ?
C14B C15B C16B C17B . . . . -32.9(3) ?
C15B C16B C17B C18B . . . . 55.7(3) ?
C15B C16B C17B C24B . . . . -65.6(3) ?
C15B C16B C17B C25B . . . . 174.6(2) ?
C24B C17B C18B C19B . . . . 69.2(3) ?
C25B C17B C18B C19B . . . . -170.8(2) ?
C16B C17B C18B C19B . . . . -51.4(3) ?
C15B C14B C19B O5B . . . . -179.2(2) ?
C7B C14B C19B O5B . . . . 6.9(4) ?
C15B C14B C19B C18B . . . . 0.6(4) ?
C7B C14B C19B C18B . . . . -173.3(2) ?
C17B C18B C19B O5B . . . . -154.9(2) ?
C17B C18B C19B C14B . . . . 25.3(4) ?
C28 C29 C30 C31 . . . . 169(2) ?
C29 C30 C31 C32 . . . . 178(2) ?
C30 C31 C32 C33 . . . . 175(4) ?
C28X C29X C30X C31X . . . . 171(3) ?
C29X C30X C31X C32X . . . . -179(3) ?
C30X C31X C32X C33X . . . . 177(3) ?
